data_7045391
loop_
_publ_author_name
'Akhtar, Muhammad Nadeem'
'Lan, Yanhua'
'AlDamen, Murad A.'
'Zheng, Yan-Zhen'
'Anson, Christopher E.'
'Powell, Annie K.'

_publ_section_title
;
 Effect of ligand substitution on the SMM properties of three
 isostructural families of double-cubane Mn<sub>4</sub>Ln<sub>2</sub>
 coordination clusters.
;
_journal_issue 10
_journal_name_full 'Dalton transactions (Cambridge, England : 2003)'
_journal_page_first 3485
_journal_page_last 3495
_journal_paper_doi 10.1039/c7dt04304j
_journal_volume 47
_journal_year 2018
_chemical_formula_moiety 'C50 H98 Ce2 Mn4 N6 O28'
_chemical_formula_sum 'C50 H98 Ce2 Mn4 N6 O28'
_chemical_formula_weight 1731.34
_space_group_crystal_system monoclinic
_space_group_IT_number 14
_space_group_name_Hall '-P 2yn'
_space_group_name_H-M_alt 'P 1 21/n 1'
_symmetry_space_group_name_Hall '-P 2yn'
_symmetry_space_group_name_H-M 'P 1 21/n 1'
_atom_sites_solution_hydrogens geom
_atom_sites_solution_primary direct
_audit_creation_date 2018-01-09
_audit_creation_method
;
Olex2 1.2
(compiled 2017.08.10 svn.r3458 for OlexSys, GUI svn.r5381)
;
_audit_update_record
;
2018-01-12 deposited with the CCDC.
2018-01-24 downloaded from the CCDC.
;
_cell_angle_alpha 90
_cell_angle_beta 92.147(1)
_cell_angle_gamma 90
_cell_formula_units_Z 2
_cell_length_a 12.6104(6)
_cell_length_b 19.2016(9)
_cell_length_c 14.2715(7)
_cell_measurement_reflns_used 17652
_cell_measurement_temperature 100(2)
_cell_measurement_theta_max 28.04
_cell_measurement_theta_min 2.19
_cell_volume 3453.3(3)
_computing_cell_refinement 'SAINT v6.45A (Bruker, 2003)'
_computing_data_collection 'SMART-NT 5.6 (Bruker AXS Inc., 2005)'
_computing_data_reduction 'SAINT v6.45A (Bruker, 2003)'
_computing_molecular_graphics 'Olex2 (Dolomanov et al., 2009)'
_computing_publication_material 'Olex2 (Dolomanov et al., 2009)'
_computing_structure_refinement 'ShelXL (Sheldrick, 2015)'
_computing_structure_solution 'ShelXS (Sheldrick, 2008)'
_diffrn_ambient_temperature 100.15
_diffrn_measured_fraction_theta_full 0.993
_diffrn_measured_fraction_theta_max 0.913
_diffrn_measurement_device_type 'Bruker SMART APEX CCD area detector'
_diffrn_radiation_monochromator graphite
_diffrn_radiation_type MoK\a
_diffrn_radiation_wavelength 0.71073
_diffrn_reflns_av_R_equivalents 0.0157
_diffrn_reflns_av_unetI/netI 0.0167
_diffrn_reflns_Laue_measured_fraction_full 0.993
_diffrn_reflns_Laue_measured_fraction_max 0.913
_diffrn_reflns_limit_h_max 16
_diffrn_reflns_limit_h_min -16
_diffrn_reflns_limit_k_max 25
_diffrn_reflns_limit_k_min -24
_diffrn_reflns_limit_l_max 18
_diffrn_reflns_limit_l_min -18
_diffrn_reflns_number 22933
_diffrn_reflns_point_group_measured_fraction_full 0.993
_diffrn_reflns_point_group_measured_fraction_max 0.913
_diffrn_reflns_theta_full 25.242
_diffrn_reflns_theta_max 28.046
_diffrn_reflns_theta_min 2.121
_exptl_absorpt_coefficient_mu 2.082
_exptl_absorpt_correction_T_max 0.681
_exptl_absorpt_correction_T_min 0.581
_exptl_absorpt_correction_type multi-scan
_exptl_absorpt_process_details 'SADABS v.2.10 (Bruker, 2003)'
_exptl_crystal_colour orange
_exptl_crystal_colour_primary orange
_exptl_crystal_density_diffrn 1.665
_exptl_crystal_description block
_exptl_crystal_F_000 1760
_exptl_crystal_size_max 0.26
_exptl_crystal_size_mid 0.24
_exptl_crystal_size_min 0.2
_refine_diff_density_max 1.170
_refine_diff_density_min -1.055
_refine_diff_density_rms 0.093
_refine_ls_extinction_method none
_refine_ls_goodness_of_fit_ref 1.102
_refine_ls_hydrogen_treatment constr
_refine_ls_matrix_type full
_refine_ls_number_parameters 434
_refine_ls_number_reflns 7665
_refine_ls_number_restraints 37
_refine_ls_restrained_S_all 1.150
_refine_ls_R_factor_all 0.0323
_refine_ls_R_factor_gt 0.0307
_refine_ls_shift/su_max 0.002
_refine_ls_shift/su_mean 0.000
_refine_ls_structure_factor_coef Fsqd
_refine_ls_weighting_details 'w=1/[\s^2^(Fo^2^)+(0.0254P)^2^+8.9482P] where P=(Fo^2^+2Fc^2^)/3'
_refine_ls_weighting_scheme calc
_refine_ls_wR_factor_gt 0.0695
_refine_ls_wR_factor_ref 0.0704
_reflns_Friedel_coverage 0.000
_reflns_number_gt 7318
_reflns_number_total 7665
_reflns_threshold_expression 'I > 2\s(I)'
_cod_data_source_file c7dt04304j2.cif
_cod_data_source_block 2-mn4ce2
_cod_depositor_comments 'Adding full bibliography for 7045382--7045403.cif.'
_cod_database_code 7045391
_shelx_shelxl_version_number 2017/1
_shelx_space_group_comment
;
The symmetry employed for this shelxl refinement is uniquely defined
by the following loop, which should always be used as a source of
symmetry information in preference to the above space-group names.
They are only intended as comments.
;
_shelx_estimated_absorpt_t_max 0.681
_shelx_estimated_absorpt_t_min 0.614
_olex2_refinement_description
;
1. Fixed Uiso
 At 1.2 times of:
  All C(H,H) groups, All C(H,H,H,H) groups, All O(H) groups
 At 1.5 times of:
  All C(H,H,H) groups
2. Restrained distances
 N1-C5A \\sim N1-C5B \\sim N1-C3 \\sim N2-C9A \\sim N2-C9B \\sim N2-C7A \\sim
N2-C7B
 with sigma of 0.02
 C2A-C1A \\sim C2B-C1B
 with sigma of 0.02
 C6-C5A \\sim C6-C5B
 with sigma of 0.02
 C9A-C10 \\sim C9B-C10
 with sigma of 0.02
 C8-C7B \\sim C8-C7A
 with sigma of 0.02
3. Uiso/Uaniso restraints and constraints
O3A \\sim O3B: within 2A with sigma of 0.01 and sigma for terminal atoms of 0.02
O5A \\sim O5B: within 2A with sigma of 0.01 and sigma for terminal atoms of 0.02
4. Others
 Fixed Sof: C1A(0.65) H1AA(0.65) H1AB(0.65) C2A(0.65) H2AA(0.65) H2AB(0.65)
 C1B(0.35) H1BA(0.35) H1BB(0.35) C2B(0.35) H2BA(0.35) H2BB(0.35) C5A(0.65)
 H5AA(0.65) H5AB(0.65) C5B(0.35) H5BA(0.35) H5BB(0.35) H6AA(0.65) H6AB(0.65)
 H6BC(0.35) H6BD(0.35) O3A(0.65) H3AA(0.65) O3B(0.35) H3BA(0.35) C7A(0.65)
 H7AA(0.65) H7AB(0.65) C7B(0.35) H7BA(0.35) H7BB(0.35) H8AA(0.65) H8AB(0.65)
 H8BC(0.35) H8BD(0.35) C9A(0.65) H9AA(0.65) H9AB(0.65) C9B(0.35) H9BA(0.35)
 H9BB(0.35) H10A(0.65) H10B(0.65) H10C(0.35) H10D(0.35) O5A(0.65) H5A(0.65)
 O5B(0.35) H5B(0.35)
5.a Secondary CH2 refined with riding coordinates:
 C1A(H1AA,H1AB), C2A(H2AA,H2AB), C1B(H1BA,H1BB), C2B(H2BA,H2BB), C3(H3A,H3B),
 C4(H4A,H4B), C5A(H5AA,H5AB), C5B(H5BA,H5BB), C6(H6AA,H6AB), C6(H6BC,H6BD),
 C7A(H7AA,H7AB), C7B(H7BA,H7BB), C8(H8AA,H8AB), C8(H8BC,H8BD), C9A(H9AA,H9AB),
 C9B(H9BA,H9BB), C10(H10A,H10B), C10(H10C,H10D)
5.b Me refined with riding coordinates:
 C13(H13A,H13B,H13C), C14(H14A,H14B,H14C), C15(H15A,H15B,H15C), C18(H18A,H18B,
 H18C), C19(H19A,H19B,H19C), C20(H20A,H20B,H20C), C23(H23A,H23B,H23C), C24(H24A,
 H24B,H24C), C25(H25A,H25B,H25C)
5.c Aromatic/amide H refined with riding coordinates:
 O3A(H3AA), O3B(H3BA), O5A(H5A), O5B(H5B)
;
_olex2_submission_special_instructions 'No special instructions were received'

loop_
_space_group_symop_operation_xyz
'x, y, z'
'-x+1/2, y+1/2, -z+1/2'
'-x, -y, -z'
'x-1/2, -y-1/2, z-1/2'

loop_
_atom_site_label
_atom_site_type_symbol
_atom_site_fract_x
_atom_site_fract_y
_atom_site_fract_z
_atom_site_U_iso_or_equiv
_atom_site_adp_type
_atom_site_occupancy
_atom_site_site_symmetry_order
_atom_site_calc_flag
_atom_site_refinement_flags_posn
_atom_site_refinement_flags_adp
_atom_site_refinement_flags_occupancy
_atom_site_disorder_assembly
_atom_site_disorder_group
Ce1 Ce 0.30933(2) 0.41661(2) 0.41328(2) 0.01280(5) Uani 1 1 d . . . . .
Mn1 Mn 0.57229(3) 0.45873(2) 0.44608(3) 0.01465(9) Uani 1 1 d . . . . .
Mn2 Mn 0.49323(4) 0.39547(2) 0.63610(3) 0.02141(10) Uani 1 1 d . . . . .
O1 O 0.44176(14) 0.50791(9) 0.42840(12) 0.0144(4) Uani 1 1 d . . . . .
N1 N 0.5011(3) 0.27155(14) 0.63887(19) 0.0339(7) Uani 1 1 d D . . . .
C1A C 0.4370(4) 0.2441(2) 0.7076(4) 0.0227(10) Uani 0.65 1 d D . P A 1
H1AA H 0.480283 0.235786 0.765795 0.027 Uiso 0.65 1 calc R . P A 1
H1AB H 0.407186 0.198952 0.685957 0.027 Uiso 0.65 1 calc R . P A 1
C2A C 0.3473(4) 0.2941(3) 0.7276(4) 0.0376(13) Uani 0.65 1 d D . P A 1
H2AA H 0.299270 0.296126 0.671208 0.045 Uiso 0.65 1 calc R . P A 1
H2AB H 0.306246 0.274120 0.778977 0.045 Uiso 0.65 1 calc R . P A 1
C1B C 0.3883(10) 0.2502(5) 0.6988(7) 0.027(2) Uiso 0.35 1 d D . P A 2
H1BA H 0.324453 0.256912 0.657209 0.032 Uiso 0.35 1 calc R . P A 2
H1BB H 0.391360 0.200629 0.717758 0.032 Uiso 0.35 1 calc R . P A 2
C2B C 0.3810(8) 0.2948(5) 0.7830(7) 0.031(2) Uiso 0.35 1 d D . P A 2
H2BA H 0.316373 0.282999 0.817042 0.037 Uiso 0.35 1 calc R . P A 2
H2BB H 0.443516 0.287202 0.825795 0.037 Uiso 0.35 1 calc R . P A 2
N2 N 0.3768(2) 0.36587(14) 0.75371(18) 0.0314(6) Uani 1 1 d D . . . .
C3 C 0.4719(3) 0.24936(15) 0.5426(2) 0.0239(6) Uani 1 1 d D . . . .
H3A H 0.393640 0.247829 0.534593 0.029 Uiso 1 1 calc R . . . .
H3B H 0.499374 0.201788 0.532236 0.029 Uiso 1 1 calc R . . . .
C4 C 0.5162(2) 0.29838(14) 0.4701(2) 0.0222(6) Uani 1 1 d . . . . .
H4A H 0.594748 0.297450 0.474506 0.027 Uiso 1 1 calc R . . . .
H4B H 0.493122 0.282973 0.406342 0.027 Uiso 1 1 calc R . . . .
O2 O 0.47963(15) 0.36703(10) 0.48585(14) 0.0175(4) Uani 1 1 d . . . . .
C5A C 0.6195(3) 0.2490(2) 0.6575(3) 0.0156(8) Uani 0.65 1 d D . P A 1
H5AA H 0.621765 0.205987 0.695814 0.019 Uiso 0.65 1 calc R . P A 1
H5AB H 0.652133 0.238629 0.597054 0.019 Uiso 0.65 1 calc R . P A 1
C5B C 0.5825(8) 0.2510(6) 0.6999(9) 0.041(3) Uiso 0.35 1 d D . P A 2
H5BA H 0.608186 0.204718 0.680161 0.049 Uiso 0.35 1 calc R . P A 2
H5BB H 0.554143 0.245761 0.763306 0.049 Uiso 0.35 1 calc R . P A 2
C6 C 0.6794(3) 0.30299(18) 0.7057(3) 0.0391(9) Uani 1 1 d D . . . .
H6AA H 0.649981 0.310959 0.768150 0.047 Uiso 0.65 1 calc R . P A 1
H6AB H 0.754101 0.287923 0.715083 0.047 Uiso 0.65 1 calc R . P A 1
H6BC H 0.715787 0.300533 0.768280 0.047 Uiso 0.35 1 calc R . P A 2
H6BD H 0.731081 0.291294 0.657603 0.047 Uiso 0.35 1 calc R . P A 2
O3A O 0.6755(2) 0.36644(14) 0.6532(2) 0.0137(5) Uani 0.65 1 d . U P A 1
H3AA H 0.733840 0.391662 0.630078 0.016 Uiso 0.65 1 calc R . P A 1
O3B O 0.6394(7) 0.3667(4) 0.6905(6) 0.0356(17) Uiso 0.35 1 d . U P A 2
H3BA H 0.685558 0.404126 0.707411 0.043 Uiso 0.35 1 calc R . P A 2
C7A C 0.2984(5) 0.4182(3) 0.7475(4) 0.0361(12) Uani 0.65 1 d D . P A 1
H7AA H 0.326471 0.460028 0.780617 0.043 Uiso 0.65 1 calc R . P A 1
H7AB H 0.236188 0.401918 0.781701 0.043 Uiso 0.65 1 calc R . P A 1
C7B C 0.2613(6) 0.3804(4) 0.7099(5) 0.0180(15) Uiso 0.35 1 d D . P A 2
H7BA H 0.236639 0.339204 0.673520 0.022 Uiso 0.35 1 calc R . P A 2
H7BB H 0.211664 0.387997 0.761018 0.022 Uiso 0.35 1 calc R . P A 2
C8 C 0.2604(2) 0.4400(2) 0.6501(2) 0.0306(7) Uani 1 1 d D . . . .
H8AA H 0.206420 0.406267 0.626189 0.037 Uiso 0.65 1 calc R . P A 1
H8AB H 0.225928 0.486182 0.653509 0.037 Uiso 0.65 1 calc R . P A 1
H8BC H 0.191964 0.440857 0.613704 0.037 Uiso 0.35 1 calc R . P A 2
H8BD H 0.263344 0.482236 0.689809 0.037 Uiso 0.35 1 calc R . P A 2
O4 O 0.34387(15) 0.44346(11) 0.58627(13) 0.0187(4) Uani 1 1 d . . . . .
C9A C 0.4355(5) 0.3662(3) 0.8468(4) 0.0382(13) Uani 0.65 1 d D . P A 1
H9AA H 0.482099 0.324825 0.851874 0.046 Uiso 0.65 1 calc R . P A 1
H9AB H 0.384055 0.363616 0.897485 0.046 Uiso 0.65 1 calc R . P A 1
C9B C 0.3811(6) 0.4129(4) 0.8398(5) 0.0136(14) Uiso 0.35 1 d D . P A 2
H9BA H 0.352152 0.388560 0.894420 0.016 Uiso 0.35 1 calc R . P A 2
H9BB H 0.339250 0.455864 0.827802 0.016 Uiso 0.35 1 calc R . P A 2
C10 C 0.5012(3) 0.43099(17) 0.8588(2) 0.0271(7) Uani 1 1 d D . . . .
H10A H 0.455466 0.470539 0.876000 0.032 Uiso 0.65 1 calc R . P A 1
H10B H 0.555694 0.424196 0.909693 0.032 Uiso 0.65 1 calc R . P A 1
H10C H 0.512402 0.460658 0.915012 0.032 Uiso 0.35 1 calc R . P A 2
H10D H 0.545687 0.388646 0.864981 0.032 Uiso 0.35 1 calc R . P A 2
O5A O 0.5511(3) 0.4458(2) 0.7730(2) 0.0226(7) Uani 0.65 1 d . U P A 1
H5A H 0.609380 0.477201 0.772971 0.027 Uiso 0.65 1 calc R . P A 1
O5B O 0.5197(6) 0.4680(4) 0.7744(5) 0.0213(17) Uiso 0.35 1 d . U P A 2
H5B H 0.540073 0.515627 0.772423 0.026 Uiso 0.35 1 calc R . P A 2
O6 O 0.58413(17) 0.42536(12) 0.31609(16) 0.0291(5) Uani 1 1 d . . . . .
O7 O 0.42089(16) 0.38500(11) 0.28321(14) 0.0202(4) Uani 1 1 d . . . . .
C11 C 0.5164(2) 0.39213(15) 0.2655(2) 0.0214(6) Uani 1 1 d . . . . .
C12 C 0.5573(2) 0.35513(17) 0.1783(2) 0.0255(6) Uani 1 1 d . . . . .
C13 C 0.6642(3) 0.3842(2) 0.1491(3) 0.0462(11) Uani 1 1 d . . . . .
H13A H 0.716368 0.379691 0.201437 0.069 Uiso 1 1 calc R . . . .
H13B H 0.688639 0.358022 0.095045 0.069 Uiso 1 1 calc R . . . .
H13C H 0.656104 0.433404 0.132211 0.069 Uiso 1 1 calc R . . . .
C14 C 0.4755(3) 0.36183(19) 0.0974(2) 0.0324(7) Uani 1 1 d . . . . .
H14A H 0.467736 0.410954 0.079838 0.049 Uiso 1 1 calc R . . . .
H14B H 0.499078 0.335106 0.043533 0.049 Uiso 1 1 calc R . . . .
H14C H 0.407070 0.343739 0.116902 0.049 Uiso 1 1 calc R . . . .
C15 C 0.5689(3) 0.27838(19) 0.2053(3) 0.0405(9) Uani 1 1 d . . . . .
H15A H 0.621440 0.273770 0.257275 0.061 Uiso 1 1 calc R . . . .
H15B H 0.500363 0.260399 0.224615 0.061 Uiso 1 1 calc R . . . .
H15C H 0.592370 0.251766 0.151246 0.061 Uiso 1 1 calc R . . . .
O8 O 0.16495(16) 0.41263(10) 0.28140(14) 0.0215(4) Uani 1 1 d . . . . .
O9 O 0.27003(16) 0.50388(10) 0.27185(14) 0.0212(4) Uani 1 1 d . . . . .
C16 C 0.1915(2) 0.46747(15) 0.2412(2) 0.0205(6) Uani 1 1 d . . . . .
C17 C 0.1321(3) 0.49012(17) 0.1501(2) 0.0292(7) Uani 1 1 d . . . . .
C18 C 0.1392(4) 0.5686(2) 0.1364(3) 0.0462(10) Uani 1 1 d . . . . .
H18A H 0.104193 0.592345 0.187628 0.069 Uiso 1 1 calc R . . . .
H18B H 0.213878 0.582679 0.136259 0.069 Uiso 1 1 calc R . . . .
H18C H 0.103980 0.581428 0.076452 0.069 Uiso 1 1 calc R . . . .
C19 C 0.1861(4) 0.4521(3) 0.0710(3) 0.0534(12) Uani 1 1 d . . . . .
H19A H 0.180953 0.401737 0.080756 0.080 Uiso 1 1 calc R . . . .
H19B H 0.151093 0.464497 0.010855 0.080 Uiso 1 1 calc R . . . .
H19C H 0.260992 0.465748 0.070661 0.080 Uiso 1 1 calc R . . . .
C20 C 0.0161(3) 0.4676(2) 0.1531(3) 0.0523(12) Uani 1 1 d . . . . .
H20A H 0.012500 0.417039 0.161945 0.078 Uiso 1 1 calc R . . . .
H20B H -0.017543 0.491019 0.205258 0.078 Uiso 1 1 calc R . . . .
H20C H -0.021047 0.480233 0.093993 0.078 Uiso 1 1 calc R . . . .
O10 O 0.80892(16) 0.48822(10) 0.54174(14) 0.0199(4) Uani 1 1 d . . . . .
O11 O 0.70641(17) 0.40944(11) 0.46662(17) 0.0281(5) Uani 1 1 d . . . . .
C21 C 0.7945(2) 0.43010(15) 0.5041(2) 0.0192(5) Uani 1 1 d . . . . .
C22 C 0.8887(2) 0.38047(15) 0.4969(2) 0.0203(6) Uani 1 1 d . . . . .
C23 C 0.8532(3) 0.30569(17) 0.4842(4) 0.0442(10) Uani 1 1 d . . . . .
H23A H 0.814513 0.290874 0.539045 0.066 Uiso 1 1 calc R . . . .
H23B H 0.806654 0.301955 0.427863 0.066 Uiso 1 1 calc R . . . .
H23C H 0.915428 0.275795 0.477404 0.066 Uiso 1 1 calc R . . . .
C24 C 0.9604(3) 0.3864(2) 0.5853(3) 0.0491(11) Uani 1 1 d . . . . .
H24A H 0.983434 0.434806 0.593551 0.074 Uiso 1 1 calc R . . . .
H24B H 0.921156 0.371692 0.639856 0.074 Uiso 1 1 calc R . . . .
H24C H 1.022684 0.356416 0.579067 0.074 Uiso 1 1 calc R . . . .
C25 C 0.9489(3) 0.4034(2) 0.4114(3) 0.0456(10) Uani 1 1 d . . . . .
H25A H 0.971929 0.451837 0.419586 0.068 Uiso 1 1 calc R . . . .
H25B H 1.011075 0.373470 0.404689 0.068 Uiso 1 1 calc R . . . .
H25C H 0.902301 0.399631 0.355148 0.068 Uiso 1 1 calc R . . . .
N3 N 0.2051(2) 0.27501(13) 0.43823(17) 0.0229(5) Uani 1 1 d . . . . .
O12 O 0.19476(18) 0.32361(11) 0.49698(15) 0.0264(5) Uani 1 1 d . . . . .
O13 O 0.27288(18) 0.28386(11) 0.37605(15) 0.0257(5) Uani 1 1 d . . . . .
O14 O 0.1515(2) 0.22163(13) 0.44164(18) 0.0401(6) Uani 1 1 d . . . . .

loop_
_atom_site_aniso_label
_atom_site_aniso_U_11
_atom_site_aniso_U_22
_atom_site_aniso_U_33
_atom_site_aniso_U_23
_atom_site_aniso_U_13
_atom_site_aniso_U_12
Ce1 0.01248(8) 0.01302(7) 0.01275(8) 0.00026(5) -0.00137(5) -0.00102(5)
Mn1 0.01176(19) 0.01549(19) 0.01658(19) -0.00361(15) -0.00092(15) 0.00044(14)
Mn2 0.0311(2) 0.0158(2) 0.0166(2) 0.00466(16) -0.00800(18) -0.00623(17)
O1 0.0153(9) 0.0143(9) 0.0135(8) 0.0002(7) -0.0016(7) 0.0002(7)
N1 0.057(2) 0.0167(12) 0.0264(14) 0.0049(10) -0.0154(13) -0.0055(12)
C1A 0.017(3) 0.017(2) 0.034(3) 0.0097(18) 0.003(2) 0.0003(18)
C2A 0.027(3) 0.042(3) 0.044(3) 0.010(3) -0.003(2) -0.009(2)
N2 0.0487(18) 0.0268(14) 0.0179(12) 0.0061(10) -0.0073(12) -0.0146(12)
C3 0.0277(16) 0.0144(13) 0.0288(15) 0.0009(11) -0.0079(12) -0.0025(11)
C4 0.0246(15) 0.0152(13) 0.0262(15) 0.0002(11) -0.0051(12) 0.0040(11)
O2 0.0174(9) 0.0123(9) 0.0223(10) -0.0010(7) -0.0045(8) 0.0015(7)
C5A 0.020(2) 0.0145(18) 0.0127(18) 0.0036(15) 0.0025(16) 0.0042(15)
C6 0.0322(18) 0.0262(17) 0.060(2) 0.0204(16) 0.0139(17) 0.0075(14)
O3A 0.0148(14) 0.0145(14) 0.0118(13) 0.0049(11) 0.0024(12) -0.0014(11)
C7A 0.039(3) 0.037(3) 0.032(3) 0.000(2) 0.006(2) -0.002(2)
C8 0.0181(15) 0.055(2) 0.0188(14) 0.0046(14) 0.0028(12) -0.0088(14)
O4 0.0166(9) 0.0261(10) 0.0134(9) 0.0009(8) 0.0019(7) -0.0063(8)
C9A 0.040(3) 0.049(3) 0.025(3) 0.002(2) 0.003(2) -0.015(3)
C10 0.0356(18) 0.0286(16) 0.0170(14) 0.0030(12) -0.0005(12) -0.0070(13)
O5A 0.0209(18) 0.029(2) 0.0182(16) -0.0021(14) 0.0053(13) -0.0048(16)
O6 0.0204(11) 0.0396(13) 0.0277(11) -0.0179(10) 0.0054(9) -0.0058(9)
O7 0.0176(10) 0.0245(10) 0.0186(9) -0.0025(8) 0.0020(8) -0.0012(8)
C11 0.0201(14) 0.0218(14) 0.0223(14) -0.0067(11) 0.0019(11) -0.0002(11)
C12 0.0201(14) 0.0335(16) 0.0232(15) -0.0120(13) 0.0048(12) -0.0006(12)
C13 0.0294(19) 0.067(3) 0.043(2) -0.032(2) 0.0176(16) -0.0156(18)
C14 0.0330(18) 0.0395(19) 0.0246(16) -0.0119(14) 0.0000(13) 0.0023(14)
C15 0.050(2) 0.0365(19) 0.0353(19) -0.0113(15) 0.0065(17) 0.0167(17)
O8 0.0217(10) 0.0222(10) 0.0200(10) 0.0019(8) -0.0056(8) -0.0017(8)
O9 0.0234(10) 0.0209(10) 0.0190(10) 0.0025(8) -0.0042(8) -0.0018(8)
C16 0.0212(14) 0.0219(14) 0.0181(13) -0.0007(11) -0.0045(11) 0.0038(11)
C17 0.0350(18) 0.0296(16) 0.0221(15) 0.0044(12) -0.0123(13) 0.0013(13)
C18 0.064(3) 0.0343(19) 0.039(2) 0.0128(16) -0.0237(19) 0.0020(18)
C19 0.075(3) 0.062(3) 0.0220(17) -0.0005(17) -0.0133(19) 0.020(2)
C20 0.040(2) 0.061(3) 0.054(2) 0.020(2) -0.0294(19) -0.0056(19)
O10 0.0178(10) 0.0188(10) 0.0230(10) -0.0021(8) -0.0012(8) 0.0012(8)
O11 0.0160(10) 0.0223(11) 0.0457(14) -0.0120(10) -0.0038(9) 0.0029(8)
C21 0.0163(13) 0.0196(13) 0.0216(13) -0.0002(11) 0.0020(11) 0.0012(10)
C22 0.0138(13) 0.0189(13) 0.0282(15) -0.0018(11) -0.0001(11) 0.0021(10)
C23 0.0240(17) 0.0198(16) 0.089(3) -0.0025(18) 0.0010(18) 0.0060(13)
C24 0.032(2) 0.064(3) 0.050(2) -0.020(2) -0.0175(18) 0.0260(19)
C25 0.038(2) 0.047(2) 0.054(2) 0.0178(19) 0.0263(18) 0.0212(17)
N3 0.0225(13) 0.0235(12) 0.0223(12) 0.0071(10) -0.0053(10) -0.0064(10)
O12 0.0276(11) 0.0274(11) 0.0245(11) -0.0009(9) 0.0059(9) -0.0059(9)
O13 0.0318(12) 0.0209(10) 0.0245(11) -0.0013(8) 0.0020(9) -0.0074(9)
O14 0.0502(16) 0.0313(13) 0.0386(14) 0.0033(11) -0.0006(12) -0.0259(12)

loop_
_atom_type_symbol
_atom_type_description
_atom_type_scat_dispersion_real
_atom_type_scat_dispersion_imag
_atom_type_scat_source
C C 0.0033 0.0016 'International Tables Vol C Tables 4.2.6.8 and 6.1.1.4'
H H 0.0000 0.0000 'International Tables Vol C Tables 4.2.6.8 and 6.1.1.4'
Ce Ce -0.2486 2.6331 'International Tables Vol C Tables 4.2.6.8 and 6.1.1.4'
Mn Mn 0.3368 0.7283 'International Tables Vol C Tables 4.2.6.8 and 6.1.1.4'
N N 0.0061 0.0033 'International Tables Vol C Tables 4.2.6.8 and 6.1.1.4'
O O 0.0106 0.0060 'International Tables Vol C Tables 4.2.6.8 and 6.1.1.4'

loop_
_geom_angle_atom_site_label_1
_geom_angle_atom_site_label_2
_geom_angle_atom_site_label_3
_geom_angle
_geom_angle_site_symmetry_1
_geom_angle_site_symmetry_3
Mn1 Ce1 Mn1 50.048(12) . 3_666
O1 Ce1 Mn1 32.65(4) . .
O1 Ce1 Mn1 32.89(4) . 3_666
O1 Ce1 O2 70.43(6) . .
O1 Ce1 O4 71.02(6) . .
O1 Ce1 O7 80.40(6) . .
O1 Ce1 O8 123.58(6) . .
O1 Ce1 O9 73.72(6) . .
O1 Ce1 C16 99.00(7) . .
O1 Ce1 O10 82.06(6) . 3_666
O1 Ce1 O12 147.53(6) . .
O1 Ce1 O13 146.08(7) . .
O2 Ce1 Mn1 39.86(4) . .
O2 Ce1 Mn1 71.30(4) . 3_666
O2 Ce1 O4 64.40(6) . .
O2 Ce1 O8 148.67(6) . .
O2 Ce1 O9 132.74(6) . .
O2 Ce1 C16 147.85(7) . .
O2 Ce1 O12 91.78(7) . .
O2 Ce1 O13 81.84(6) . .
O4 Ce1 Mn1 40.14(4) . 3_666
O4 Ce1 Mn1 71.94(4) . .
O4 Ce1 O8 143.86(7) . .
O4 Ce1 O9 129.05(6) . .
O4 Ce1 C16 142.53(7) . .
O4 Ce1 O12 76.84(6) . .
O4 Ce1 O13 114.40(7) . .
O7 Ce1 Mn1 65.26(5) . .
O7 Ce1 Mn1 111.53(5) . 3_666
O7 Ce1 O2 73.41(6) . .
O7 Ce1 O4 134.76(6) . .
O7 Ce1 O8 81.30(7) . .
O7 Ce1 O9 71.11(7) . .
O7 Ce1 C16 74.92(7) . .
O7 Ce1 O10 138.92(7) . 3_666
O7 Ce1 O12 121.37(7) . .
O7 Ce1 O13 73.06(7) . .
O8 Ce1 Mn1 139.64(5) . .
O8 Ce1 Mn1 136.90(5) . 3_666
O8 Ce1 O9 49.86(6) . .
O8 Ce1 C16 24.58(7) . .
O8 Ce1 O12 85.75(7) . .
O8 Ce1 O13 73.19(7) . .
O9 Ce1 Mn1 93.96(4) . 3_666
O9 Ce1 Mn1 96.14(4) . .
O9 Ce1 C16 25.28(7) . .
C16 Ce1 Mn1 116.44(6) . 3_666
C16 Ce1 Mn1 118.95(6) . .
O10 Ce1 Mn1 112.45(5) 3_666 .
O10 Ce1 Mn1 65.38(5) 3_666 3_666
O10 Ce1 O2 133.26(6) 3_666 .
O10 Ce1 O4 71.30(7) 3_666 .
O10 Ce1 O8 78.08(6) 3_666 .
O10 Ce1 O9 68.39(7) 3_666 .
O10 Ce1 C16 71.56(7) 3_666 .
O10 Ce1 O12 92.14(7) 3_666 .
O10 Ce1 O13 131.85(7) 3_666 .
O12 Ce1 Mn1 116.44(5) . 3_666
O12 Ce1 Mn1 130.33(5) . .
O12 Ce1 O9 133.46(7) . .
O12 Ce1 C16 109.43(8) . .
O12 Ce1 O13 48.51(7) . .
O13 Ce1 Mn1 149.34(5) . 3_666
O13 Ce1 Mn1 114.55(5) . .
O13 Ce1 O9 115.47(6) . .
O13 Ce1 C16 94.17(7) . .
Ce1 Mn1 Ce1 129.952(12) . 3_666
Mn1 Mn1 Ce1 64.951(14) 3_666 3_666
Mn1 Mn1 Ce1 65.001(15) 3_666 .
Mn1 Mn1 Mn2 62.024(17) 3_666 .
Mn1 Mn1 Mn2 63.152(17) 3_666 3_666
Mn2 Mn1 Ce1 84.874(13) . 3_666
Mn2 Mn1 Ce1 72.088(12) . .
Mn2 Mn1 Ce1 72.447(12) 3_666 3_666
Mn2 Mn1 Ce1 85.386(13) 3_666 .
Mn2 Mn1 Mn2 125.176(15) 3_666 .
O1 Mn1 Ce1 43.39(6) 3_666 3_666
O1 Mn1 Ce1 94.79(6) 3_666 .
O1 Mn1 Ce1 94.96(5) . 3_666
O1 Mn1 Ce1 43.35(5) . .
O1 Mn1 Mn1 40.51(5) 3_666 3_666
O1 Mn1 Mn1 40.78(5) . 3_666
O1 Mn1 Mn2 45.07(6) . 3_666
O1 Mn1 Mn2 91.09(6) 3_666 3_666
O1 Mn1 Mn2 44.33(6) 3_666 .
O1 Mn1 Mn2 90.31(6) . .
O1 Mn1 O1 81.29(8) . 3_666
O1 Mn1 O2 88.07(7) . .
O1 Mn1 O2 87.57(8) 3_666 .
O1 Mn1 O4 88.21(8) . 3_666
O1 Mn1 O4 88.45(7) 3_666 3_666
O1 Mn1 O6 97.57(9) . .
O1 Mn1 O6 178.86(9) 3_666 .
O1 Mn1 O11 97.57(9) 3_666 .
O1 Mn1 O11 178.81(9) . .
O2 Mn1 Ce1 47.61(5) . .
O2 Mn1 Ce1 129.16(5) . 3_666
O2 Mn1 Mn1 87.13(5) . 3_666
O2 Mn1 Mn2 132.57(5) . 3_666
O2 Mn1 Mn2 44.32(5) . .
O2 Mn1 O4 174.93(8) . 3_666
O4 Mn1 Ce1 129.72(5) 3_666 .
O4 Mn1 Ce1 47.83(5) 3_666 3_666
O4 Mn1 Mn1 87.80(6) 3_666 3_666
O4 Mn1 Mn2 132.27(5) 3_666 .
O4 Mn1 Mn2 44.35(5) 3_666 3_666
O6 Mn1 Ce1 136.89(7) . 3_666
O6 Mn1 Ce1 84.37(6) . .
O6 Mn1 Mn1 138.35(7) . 3_666
O6 Mn1 Mn2 88.07(7) . 3_666
O6 Mn1 Mn2 135.88(7) . .
O6 Mn1 O2 92.43(9) . .
O6 Mn1 O4 91.48(9) . 3_666
O11 Mn1 Ce1 137.29(7) . .
O11 Mn1 Ce1 83.96(6) . 3_666
O11 Mn1 Mn1 138.08(7) . 3_666
O11 Mn1 Mn2 89.10(8) . .
O11 Mn1 Mn2 134.79(7) . 3_666
O11 Mn1 O2 92.22(8) . .
O11 Mn1 O4 91.42(9) . 3_666
O11 Mn1 O6 83.57(10) . .
Mn1 Mn2 Mn1 54.824(15) 3_666 .
O1 Mn2 Mn1 37.04(5) 3_666 3_666
O1 Mn2 Mn1 36.73(5) 3_666 .
O1 Mn2 N1 144.94(10) 3_666 .
O1 Mn2 N2 138.13(9) 3_666 .
O1 Mn2 O3A 82.45(8) 3_666 .
O1 Mn2 O5A 83.69(10) 3_666 .
O1 Mn2 O5B 79.48(19) 3_666 .
N1 Mn2 Mn1 112.53(8) . .
N1 Mn2 Mn1 155.35(7) . 3_666
N1 Mn2 O5B 123.73(19) . .
N2 Mn2 Mn1 158.95(7) . .
N2 Mn2 Mn1 108.76(7) . 3_666
N2 Mn2 N1 76.85(11) . .
N2 Mn2 O3A 120.07(10) . .
N2 Mn2 O5B 68.13(19) . .
O2 Mn2 Mn1 81.26(5) . 3_666
O2 Mn2 Mn1 43.97(5) . .
O2 Mn2 O1 79.78(7) . 3_666
O2 Mn2 N1 76.78(8) . .
O2 Mn2 N2 127.37(8) . .
O2 Mn2 O3A 94.67(9) . .
O2 Mn2 O5A 161.33(10) . .
O2 Mn2 O5B 158.77(19) . .
O3A Mn2 Mn1 80.97(7) . .
O3A Mn2 Mn1 119.33(7) . 3_666
O3A Mn2 N1 73.95(10) . .
O3B Mn2 Mn1 96.9(2) . .
O3B Mn2 N1 71.8(2) . .
O3B Mn2 N2 104.0(3) . .
O3B Mn2 O2 109.7(2) . .
O3B Mn2 O4 170.5(2) . .
O3B Mn2 O5B 75.7(3) . .
O4 Mn2 Mn1 44.90(5) . 3_666
O4 Mn2 Mn1 81.67(5) . .
O4 Mn2 O1 80.89(7) . 3_666
O4 Mn2 N1 117.41(9) . .
O4 Mn2 N2 77.32(9) . .
O4 Mn2 O2 75.81(7) . .
O4 Mn2 O3A 162.04(9) . .
O4 Mn2 O5A 110.13(12) . .
O4 Mn2 O5B 96.47(18) . .
O5A Mn2 Mn1 90.75(11) . 3_666
O5A Mn2 Mn1 118.10(9) . .
O5A Mn2 N1 113.49(12) . .
O5A Mn2 N2 71.17(11) . .
O5A Mn2 O3A 74.49(13) . .
O5B Mn2 Mn1 115.95(18) . .
Mn1 O1 Ce1 104.00(8) . .
Mn1 O1 Ce1 103.72(8) 3_666 .
Mn1 O1 Mn1 98.71(8) . 3_666
Mn1 O1 Mn2 97.89(8) . 3_666
Mn1 O1 Mn2 98.94(8) 3_666 3_666
Mn2 O1 Ce1 145.44(8) 3_666 .
C1A N1 Mn2 111.3(3) . .
C1A N1 C3 114.5(3) . .
C1A N1 C5A 110.4(3) . .
C1B N1 Mn2 102.1(4) . .
C3 N1 Mn2 105.35(17) . .
C3 N1 C1B 102.1(4) . .
C3 N1 C5A 106.4(3) . .
C5A N1 Mn2 108.5(2) . .
C5B N1 Mn2 109.1(5) . .
C5B N1 C1B 103.0(7) . .
C5B N1 C3 131.4(6) . .
N1 C1A H1AA 109.6 . .
N1 C1A H1AB 109.6 . .
N1 C1A C2A 110.4(4) . .
H1AA C1A H1AB 108.1 . .
C2A C1A H1AA 109.6 . .
C2A C1A H1AB 109.6 . .
C1A C2A H2AA 108.0 . .
C1A C2A H2AB 108.0 . .
H2AA C2A H2AB 107.3 . .
N2 C2A C1A 117.1(4) . .
N2 C2A H2AA 108.0 . .
N2 C2A H2AB 108.0 . .
N1 C1B H1BA 109.7 . .
N1 C1B H1BB 109.7 . .
H1BA C1B H1BB 108.2 . .
C2B C1B N1 109.9(7) . .
C2B C1B H1BA 109.7 . .
C2B C1B H1BB 109.7 . .
C1B C2B H2BA 110.0 . .
C1B C2B H2BB 110.0 . .
H2BA C2B H2BB 108.4 . .
N2 C2B C1B 108.5(8) . .
N2 C2B H2BA 110.0 . .
N2 C2B H2BB 110.0 . .
C2A N2 Mn2 101.9(3) . .
C2A N2 C9A 109.9(4) . .
C2B N2 Mn2 115.2(4) . .
C2B N2 C7B 107.8(5) . .
C2B N2 C9B 109.3(5) . .
C7A N2 Mn2 103.8(3) . .
C7A N2 C2A 118.8(4) . .
C7A N2 C9A 112.0(4) . .
C7B N2 Mn2 105.4(3) . .
C9A N2 Mn2 109.5(3) . .
C9B N2 Mn2 115.5(3) . .
C9B N2 C7B 102.5(4) . .
N1 C3 H3A 109.3 . .
N1 C3 H3B 109.3 . .
N1 C3 C4 111.8(2) . .
H3A C3 H3B 107.9 . .
C4 C3 H3A 109.3 . .
C4 C3 H3B 109.3 . .
C3 C4 H4A 109.7 . .
C3 C4 H4B 109.7 . .
H4A C4 H4B 108.2 . .
O2 C4 C3 109.7(2) . .
O2 C4 H4A 109.7 . .
O2 C4 H4B 109.7 . .
Mn1 O2 Ce1 92.52(7) . .
Mn1 O2 Mn2 91.71(7) . .
Mn2 O2 Ce1 109.69(8) . .
C4 O2 Ce1 124.08(16) . .
C4 O2 Mn1 121.62(17) . .
C4 O2 Mn2 111.68(16) . .
N1 C5A H5AA 109.4 . .
N1 C5A H5AB 109.4 . .
H5AA C5A H5AB 108.0 . .
C6 C5A N1 111.1(3) . .
C6 C5A H5AA 109.4 . .
C6 C5A H5AB 109.4 . .
N1 C5B H5BA 108.7 . .
N1 C5B H5BB 108.7 . .
N1 C5B C6 114.1(7) . .
H5BA C5B H5BB 107.6 . .
C6 C5B H5BA 108.7 . .
C6 C5B H5BB 108.7 . .
C5A C6 H6AA 109.5 . .
C5A C6 H6AB 109.5 . .
C5B C6 H6BC 110.4 . .
C5B C6 H6BD 110.4 . .
H6AA C6 H6AB 108.1 . .
H6BC C6 H6BD 108.6 . .
O3A C6 C5A 110.9(3) . .
O3A C6 H6AA 109.5 . .
O3A C6 H6AB 109.5 . .
O3B C6 C5B 106.5(6) . .
O3B C6 H6BC 110.4 . .
O3B C6 H6BD 110.4 . .
Mn2 O3A H3AA 127.2 . .
C6 O3A Mn2 105.6(2) . .
C6 O3A H3AA 127.2 . .
Mn2 O3B H3BA 115.3 . .
C6 O3B Mn2 129.5(5) . .
C6 O3B H3BA 115.3 . .
N2 C7A H7AA 108.1 . .
N2 C7A H7AB 108.1 . .
N2 C7A C8 116.8(4) . .
H7AA C7A H7AB 107.3 . .
C8 C7A H7AA 108.1 . .
C8 C7A H7AB 108.1 . .
N2 C7B H7BA 109.4 . .
N2 C7B H7BB 109.4 . .
H7BA C7B H7BB 108.0 . .
C8 C7B N2 111.3(5) . .
C8 C7B H7BA 109.4 . .
C8 C7B H7BB 109.4 . .
C7A C8 H8AA 109.1 . .
C7A C8 H8AB 109.1 . .
C7B C8 H8BC 108.4 . .
C7B C8 H8BD 108.4 . .
H8AA C8 H8AB 107.8 . .
H8BC C8 H8BD 107.4 . .
O4 C8 C7A 112.7(3) . .
O4 C8 C7B 115.6(4) . .
O4 C8 H8AA 109.1 . .
O4 C8 H8AB 109.1 . .
O4 C8 H8BC 108.4 . .
O4 C8 H8BD 108.4 . .
Mn1 O4 Ce1 92.03(7) 3_666 .
Mn2 O4 Ce1 110.10(8) . .
Mn2 O4 Mn1 90.75(7) . 3_666
C8 O4 Ce1 120.59(16) . .
C8 O4 Mn1 123.1(2) . 3_666
C8 O4 Mn2 114.91(17) . .
N2 C9A H9AA 109.5 . .
N2 C9A H9AB 109.5 . .
N2 C9A C10 110.9(4) . .
H9AA C9A H9AB 108.0 . .
C10 C9A H9AA 109.5 . .
C10 C9A H9AB 109.5 . .
N2 C9B H9BA 110.6 . .
N2 C9B H9BB 110.6 . .
N2 C9B C10 105.9(4) . .
H9BA C9B H9BB 108.7 . .
C10 C9B H9BA 110.6 . .
C10 C9B H9BB 110.6 . .
C9A C10 H10A 109.9 . .
C9A C10 H10B 109.9 . .
C9B C10 H10C 112.0 . .
C9B C10 H10D 112.0 . .
H10A C10 H10B 108.3 . .
H10C C10 H10D 109.7 . .
O5A C10 C9A 109.1(3) . .
O5A C10 H10A 109.9 . .
O5A C10 H10B 109.9 . .
O5B C10 C9B 98.8(4) . .
O5B C10 H10C 112.0 . .
O5B C10 H10D 112.0 . .
Mn2 O5A H5A 119.5 . .
C10 O5A Mn2 120.9(2) . .
C10 O5A H5A 119.5 . .
Mn2 O5B H5B 123.9 . .
C10 O5B Mn2 112.2(4) . .
C10 O5B H5B 123.9 . .
C11 O6 Mn1 128.7(2) . .
C11 O7 Ce1 135.50(18) . .
O6 C11 C12 116.9(3) . .
O7 C11 O6 125.0(3) . .
O7 C11 C12 118.0(3) . .
C13 C12 C11 112.2(3) . .
C14 C12 C11 109.6(3) . .
C14 C12 C13 109.9(3) . .
C14 C12 C15 109.1(3) . .
C15 C12 C11 105.9(3) . .
C15 C12 C13 110.0(3) . .
C12 C13 H13A 109.5 . .
C12 C13 H13B 109.5 . .
C12 C13 H13C 109.5 . .
H13A C13 H13B 109.5 . .
H13A C13 H13C 109.5 . .
H13B C13 H13C 109.5 . .
C12 C14 H14A 109.5 . .
C12 C14 H14B 109.5 . .
C12 C14 H14C 109.5 . .
H14A C14 H14B 109.5 . .
H14A C14 H14C 109.5 . .
H14B C14 H14C 109.5 . .
C12 C15 H15A 109.5 . .
C12 C15 H15B 109.5 . .
C12 C15 H15C 109.5 . .
H15A C15 H15B 109.5 . .
H15A C15 H15C 109.5 . .
H15B C15 H15C 109.5 . .
C16 O8 Ce1 96.68(16) . .
C16 O9 Ce1 92.01(16) . .
O8 C16 Ce1 58.74(14) . .
O8 C16 O9 121.4(2) . .
O8 C16 C17 119.7(3) . .
O9 C16 Ce1 62.71(14) . .
O9 C16 C17 118.8(3) . .
C17 C16 Ce1 177.1(2) . .
C18 C17 C16 111.1(3) . .
C18 C17 C19 110.4(3) . .
C18 C17 C20 110.2(3) . .
C19 C17 C16 105.8(3) . .
C19 C17 C20 109.9(3) . .
C20 C17 C16 109.4(3) . .
C17 C18 H18A 109.5 . .
C17 C18 H18B 109.5 . .
C17 C18 H18C 109.5 . .
H18A C18 H18B 109.5 . .
H18A C18 H18C 109.5 . .
H18B C18 H18C 109.5 . .
C17 C19 H19A 109.5 . .
C17 C19 H19B 109.5 . .
C17 C19 H19C 109.5 . .
H19A C19 H19B 109.5 . .
H19A C19 H19C 109.5 . .
H19B C19 H19C 109.5 . .
C17 C20 H20A 109.5 . .
C17 C20 H20B 109.5 . .
C17 C20 H20C 109.5 . .
H20A C20 H20B 109.5 . .
H20A C20 H20C 109.5 . .
H20B C20 H20C 109.5 . .
C21 O10 Ce1 134.14(18) . 3_666
C21 O11 Mn1 130.35(19) . .
O10 C21 O11 124.6(3) . .
O10 C21 C22 119.0(2) . .
O11 C21 C22 116.3(2) . .
C23 C22 C21 111.9(2) . .
C23 C22 C24 109.4(3) . .
C23 C22 C25 109.4(3) . .
C24 C22 C21 109.6(3) . .
C25 C22 C21 106.5(2) . .
C25 C22 C24 110.0(3) . .
C22 C23 H23A 109.5 . .
C22 C23 H23B 109.5 . .
C22 C23 H23C 109.5 . .
H23A C23 H23B 109.5 . .
H23A C23 H23C 109.5 . .
H23B C23 H23C 109.5 . .
C22 C24 H24A 109.5 . .
C22 C24 H24B 109.5 . .
C22 C24 H24C 109.5 . .
H24A C24 H24B 109.5 . .
H24A C24 H24C 109.5 . .
H24B C24 H24C 109.5 . .
C22 C25 H25A 109.5 . .
C22 C25 H25B 109.5 . .
C22 C25 H25C 109.5 . .
H25A C25 H25B 109.5 . .
H25A C25 H25C 109.5 . .
H25B C25 H25C 109.5 . .
O12 N3 O13 117.0(2) . .
O14 N3 O12 121.2(3) . .
O14 N3 O13 121.7(3) . .
N3 O12 Ce1 97.39(16) . .
N3 O13 Ce1 96.06(16) . .

loop_
_geom_bond_atom_site_label_1
_geom_bond_atom_site_label_2
_geom_bond_distance
_geom_bond_site_symmetry_2
Ce1 Mn1 3.4297(4) 3_666
Ce1 Mn1 3.4283(4) .
Ce1 O1 2.4254(18) .
Ce1 O2 2.5347(18) .
Ce1 O4 2.5436(19) .
Ce1 O7 2.447(2) .
Ce1 O8 2.5703(19) .
Ce1 O9 2.6557(19) .
Ce1 C16 2.986(3) .
Ce1 O10 2.459(2) 3_666
Ce1 O12 2.614(2) .
Ce1 O13 2.641(2) .
Mn1 Mn1 2.9009(8) 3_666
Mn1 Mn2 3.1343(6) 3_666
Mn1 Mn2 3.1665(6) .
Mn1 O1 1.9170(18) 3_666
Mn1 O1 1.9063(19) .
Mn1 O2 2.199(2) .
Mn1 O4 2.212(2) 3_666
Mn1 O6 1.974(2) .
Mn1 O11 1.951(2) .
Mn2 O1 2.2400(19) 3_666
Mn2 N1 2.382(3) .
Mn2 N2 2.341(3) .
Mn2 O2 2.213(2) .
Mn2 O3A 2.369(3) .
Mn2 O3B 2.049(8) .
Mn2 O4 2.191(2) .
Mn2 O5A 2.275(3) .
Mn2 O5B 2.428(7) .
N1 C1A 1.397(6) .
N1 C1B 1.737(12) .
N1 C3 1.472(4) .
N1 C5A 1.567(5) .
N1 C5B 1.379(9) .
C1A H1AA 0.9900 .
C1A H1AB 0.9900 .
C1A C2A 1.518(7) .
C2A H2AA 0.9900 .
C2A H2AB 0.9900 .
C2A N2 1.473(6) .
C1B H1BA 0.9900 .
C1B H1BB 0.9900 .
C1B C2B 1.483(12) .
C2B H2BA 0.9900 .
C2B H2BB 0.9900 .
C2B N2 1.427(10) .
N2 C7A 1.411(6) .
N2 C7B 1.588(7) .
N2 C9A 1.496(5) .
N2 C9B 1.525(7) .
C3 H3A 0.9900 .
C3 H3B 0.9900 .
C3 C4 1.521(4) .
C4 H4A 0.9900 .
C4 H4B 0.9900 .
C4 O2 1.417(3) .
C5A H5AA 0.9900 .
C5A H5AB 0.9900 .
C5A C6 1.442(6) .
C5B H5BA 0.9900 .
C5B H5BB 0.9900 .
C5B C6 1.578(11) .
C6 H6AA 0.9900 .
C6 H6AB 0.9900 .
C6 H6BC 0.9900 .
C6 H6BD 0.9900 .
C6 O3A 1.430(4) .
C6 O3B 1.338(8) .
O3A H3AA 0.9500 .
O3B H3BA 0.9500 .
C7A H7AA 0.9900 .
C7A H7AB 0.9900 .
C7A C8 1.513(6) .
C7B H7BA 0.9900 .
C7B H7BB 0.9900 .
C7B C8 1.427(8) .
C8 H8AA 0.9900 .
C8 H8AB 0.9900 .
C8 H8BC 0.9900 .
C8 H8BD 0.9900 .
C8 O4 1.420(4) .
C9A H9AA 0.9900 .
C9A H9AB 0.9900 .
C9A C10 1.500(6) .
C9B H9BA 0.9900 .
C9B H9BB 0.9900 .
C9B C10 1.567(7) .
C10 H10A 0.9900 .
C10 H10B 0.9900 .
C10 H10C 0.9900 .
C10 H10D 0.9900 .
C10 O5A 1.427(5) .
C10 O5B 1.426(8) .
O5A H5A 0.9500 .
O5B H5B 0.9500 .
O6 C11 1.270(4) .
O7 C11 1.247(4) .
C11 C12 1.539(4) .
C12 C13 1.531(5) .
C12 C14 1.524(4) .
C12 C15 1.529(5) .
C13 H13A 0.9800 .
C13 H13B 0.9800 .
C13 H13C 0.9800 .
C14 H14A 0.9800 .
C14 H14B 0.9800 .
C14 H14C 0.9800 .
C15 H15A 0.9800 .
C15 H15B 0.9800 .
C15 H15C 0.9800 .
O8 C16 1.251(4) .
O9 C16 1.276(3) .
C16 C17 1.539(4) .
C17 C18 1.524(5) .
C17 C19 1.526(5) .
C17 C20 1.527(5) .
C18 H18A 0.9800 .
C18 H18B 0.9800 .
C18 H18C 0.9800 .
C19 H19A 0.9800 .
C19 H19B 0.9800 .
C19 H19C 0.9800 .
C20 H20A 0.9800 .
C20 H20B 0.9800 .
C20 H20C 0.9800 .
O10 C21 1.249(3) .
O11 C21 1.278(4) .
C21 C22 1.529(4) .
C22 C23 1.513(4) .
C22 C24 1.528(4) .
C22 C25 1.526(5) .
C23 H23A 0.9800 .
C23 H23B 0.9800 .
C23 H23C 0.9800 .
C24 H24A 0.9800 .
C24 H24B 0.9800 .
C24 H24C 0.9800 .
C25 H25A 0.9800 .
C25 H25B 0.9800 .
C25 H25C 0.9800 .
N3 O12 1.265(3) .
N3 O13 1.266(3) .
N3 O14 1.230(3) .

loop_
_geom_hbond_atom_site_label_D
_geom_hbond_atom_site_label_H
_geom_hbond_atom_site_label_A
_geom_hbond_distance_DH
_geom_hbond_distance_HA
_geom_hbond_distance_DA
_geom_hbond_angle_DHA
_geom_hbond_site_symmetry_A
_geom_hbond_publ_flag
O3A H3AA O10 0.95 2.45 3.321(4) 152.0 . yes
O3B H3BA O9 0.95 1.87 2.779(8) 158.4 3_666 yes
O5A H5A O9 0.95 1.71 2.557(4) 146.4 3_666 yes
O5B H5B O7 0.95 2.13 3.041(8) 159.8 3_666 yes
